data_4513163
loop_
_publ_author_name
'Abrahams, Brendan F.'
'Elliott, Robert W.'
'Hudson, Timothy A.'
'Robson, Richard'
'Sutton, Ashley L.'

_publ_section_title
;
 New CuI2(TCNQ--II) and CuI2(F4TCNQ--II) Coordination Polymers
;
_journal_issue 5
_journal_name_full 'Crystal Growth &amp; Design'
_journal_page_first 2437
_journal_paper_doi 10.1021/acs.cgd.5b00220
_journal_volume 15
_journal_year 2015
_chemical_formula_sum 'C30 H32 Br2 Cu2 N6 O2 S2'
_chemical_formula_weight 859.63
_space_group_crystal_system monoclinic
_space_group_IT_number 12
_space_group_name_Hall '-I 2y'
_space_group_name_H-M_alt 'I 1 2/m 1'
_atom_sites_solution_hydrogens mixed
_audit_creation_method SHELXL-2014/6
_cell_angle_alpha 90
_cell_angle_beta 94.214(5)
_cell_angle_gamma 90
_cell_formula_units_Z 2
_cell_length_a 16.446(5)
_cell_length_b 7.763(5)
_cell_length_c 13.690(5)
_cell_measurement_reflns_used 2295
_cell_measurement_temperature 130(2)
_cell_measurement_theta_max 73.7980
_cell_measurement_theta_min 4.0330
_cell_volume 1743.1(14)
_computing_cell_refinement
;
CrysAlisPro, Agilent Technologies,
Version 1.171.37.33 (release 27-03-2014 CrysAlis171 .NET)
(compiled Mar 27 2014,17:12:48)
;
_computing_data_collection
;
CrysAlisPro, Agilent Technologies,
Version 1.171.37.33 (release 27-03-2014 CrysAlis171 .NET)
(compiled Mar 27 2014,17:12:48)
;
_computing_data_reduction
;
CrysAlisPro, Agilent Technologies,
Version 1.171.37.33 (release 27-03-2014 CrysAlis171 .NET)
(compiled Mar 27 2014,17:12:48)
;
_computing_structure_refinement 'SHELXL-2014/6 (Sheldrick, 2014)'
_computing_structure_solution 'SHELXS-2014/6 (Sheldrick, 2014)'
_diffrn_ambient_environment N~2~
_diffrn_ambient_temperature 130(2)
_diffrn_detector_area_resol_mean 10.2273
_diffrn_measured_fraction_theta_full 0.998
_diffrn_measured_fraction_theta_max 0.997
_diffrn_measurement_device 'four-circle diffractometer'
_diffrn_measurement_device_type
;
'SuperNova, Dual, Cu at zero, Atlas'
;
_diffrn_measurement_method '\w scans'
_diffrn_radiation_monochromator mirror
_diffrn_radiation_probe x-ray
_diffrn_radiation_type CuK\a
_diffrn_radiation_wavelength 1.54184
_diffrn_reflns_av_R_equivalents 0.0146
_diffrn_reflns_av_unetI/netI 0.0182
_diffrn_reflns_Laue_measured_fraction_full 0.998
_diffrn_reflns_Laue_measured_fraction_max 0.997
_diffrn_reflns_limit_h_max 17
_diffrn_reflns_limit_h_min -19
_diffrn_reflns_limit_k_max 8
_diffrn_reflns_limit_k_min -9
_diffrn_reflns_limit_l_max 16
_diffrn_reflns_limit_l_min -9
_diffrn_reflns_number 3347
_diffrn_reflns_point_group_measured_fraction_full 0.998
_diffrn_reflns_point_group_measured_fraction_max 0.997
_diffrn_reflns_theta_full 67.684
_diffrn_reflns_theta_max 68.996
_diffrn_reflns_theta_min 4.058
_diffrn_source 'sealed X-ray tube'
_diffrn_source_type 'SuperNova (Cu) X-ray Source'
_exptl_absorpt_coefficient_mu 5.604
_exptl_absorpt_correction_T_max 0.704
_exptl_absorpt_correction_T_min 0.284
_exptl_absorpt_correction_type gaussian
_exptl_absorpt_process_details
;
CrysAlisPro, Agilent Technologies,
Version 1.171.37.33 (release 27-03-2014 CrysAlis171 .NET)
(compiled Mar 27 2014,17:12:48)
Numerical absorption correction based on gaussian integration over a multifaceted crystal model Empirical absorption correction using spherical harmonics,
 implemented in SCALE3 ABSPACK scaling algorithm.
;
_exptl_crystal_colour yellow
_exptl_crystal_density_diffrn 1.638
_exptl_crystal_description plate
_exptl_crystal_F_000 860
_exptl_crystal_size_max 0.26
_exptl_crystal_size_mid 0.21
_exptl_crystal_size_min 0.06
_refine_diff_density_max 0.883
_refine_diff_density_min -0.904
_refine_diff_density_rms 0.066
_refine_ls_extinction_method none
_refine_ls_goodness_of_fit_ref 1.106
_refine_ls_hydrogen_treatment mixed
_refine_ls_matrix_type full
_refine_ls_number_parameters 130
_refine_ls_number_reflns 1746
_refine_ls_number_restraints 0
_refine_ls_restrained_S_all 1.106
_refine_ls_R_factor_all 0.0310
_refine_ls_R_factor_gt 0.0279
_refine_ls_shift/su_max 0.001
_refine_ls_shift/su_mean 0.000
_refine_ls_structure_factor_coef Fsqd
_refine_ls_weighting_details 'w=1/[\s^2^(Fo^2^)+(0.0319P)^2^+2.9906P] where P=(Fo^2^+2Fc^2^)/3'
_refine_ls_weighting_scheme calc
_refine_ls_wR_factor_gt 0.0708
_refine_ls_wR_factor_ref 0.0723
_reflns_Friedel_coverage 0.000
_reflns_number_gt 1610
_reflns_number_total 1746
_reflns_threshold_expression 'I > 2\s(I)'
_cod_data_source_file cg5b00220_si_002.cif
_cod_data_source_block dipyridiniumbuteneBr2
_cod_depositor_comments
;
 Updating space group information.

 Antanas Vaitkus,
 2018-07-22
;
_cod_original_sg_symbol_H-M 'I 2/m'
_cod_database_code 4513163
_shelx_space_group_comment
;
The symmetry employed for this shelxl refinement is uniquely defined
by the following loop, which should always be used as a source of
symmetry information in preference to the above space-group names.
They are only intended as comments.
;
_shelxl_version_number 2014/6

loop_
_space_group_symop_id
_space_group_symop_operation_xyz
1 'x, y, z'
2 '-x, y, -z'
3 'x+1/2, y+1/2, z+1/2'
4 '-x+1/2, y+1/2, -z+1/2'
5 '-x, -y, -z'
6 'x, -y, z'
7 '-x+1/2, -y+1/2, -z+1/2'
8 'x+1/2, -y+1/2, z+1/2'

loop_
_atom_site_label
_atom_site_type_symbol
_atom_site_fract_x
_atom_site_fract_y
_atom_site_fract_z
_atom_site_U_iso_or_equiv
_atom_site_adp_type
_atom_site_occupancy
_atom_site_site_symmetry_order
_atom_site_calc_flag
_atom_site_refinement_flags_posn
_atom_site_refinement_flags_adp
_atom_site_refinement_flags_occupancy
C9 C 0.4749(2) 0.0558(5) 0.4783(3) 0.0206(9) Uani 0.5 1 d . . P
H9 H 0.4927 0.1687 0.4636 0.025 Uiso 0.5 1 calc R U P
C10 C 0.21439(17) 0.1734(5) 0.6159(2) 0.0527(8) Uani 1 1 d . . .
H10A H 0.2736 0.1627 0.6132 0.079 Uiso 1 1 calc R U .
H10B H 0.2006 0.1692 0.6843 0.079 Uiso 1 1 calc R U .
H10C H 0.1961 0.2833 0.5867 0.079 Uiso 1 1 calc R U .
H8 H 0.3618(16) 0.096(4) 0.4769(19) 0.042(8) Uiso 1 1 d . . .
C1 C 0.44225(12) 0.1532(3) 0.74024(14) 0.0213(4) Uani 1 1 d . . .
C2 C 0.45196(17) 0.0000 0.7925(2) 0.0193(6) Uani 1 2 d S T P
C3 C 0.47587(16) 0.0000 0.8983(2) 0.0178(6) Uani 1 2 d S T P
C4 C 0.48823(12) 0.1540(3) 0.95031(13) 0.0195(4) Uani 1 1 d . . .
H4 H 0.4803 0.2607 0.9169 0.023 Uiso 1 1 calc R U .
N1 N 0.43485(12) 0.2836(3) 0.70000(12) 0.0296(4) Uani 1 1 d . . .
Cu1 Cu 0.42347(3) 0.5000 0.63649(3) 0.02989(15) Uani 1 2 d S T P
Br1' Br 0.3867(13) 0.5000 0.4650(5) 0.0334(15) Uani 0.27(3) 2 d S T P
Br1 Br 0.3617(5) 0.5000 0.4761(3) 0.0362(6) Uani 0.73(3) 2 d S T P
O1 O 0.19637(15) 0.0000 0.44963(17) 0.0369(6) Uani 1 2 d S T P
S1 S 0.16489(5) 0.0000 0.54927(6) 0.0322(2) Uani 1 2 d S T P
C5 C 0.35860(13) 0.1509(3) 0.29613(16) 0.0309(5) Uani 1 1 d . . .
H5 H 0.3652 0.2560 0.3314 0.037 Uiso 1 1 calc R U .
C6 C 0.34038(14) 0.1538(4) 0.19596(16) 0.0357(6) Uani 1 1 d . . .
H6 H 0.3343 0.2603 0.1620 0.043 Uiso 1 1 calc R U .
C7 C 0.3311(2) 0.0000 0.1460(2) 0.0356(8) Uani 1 2 d S T P
H7 H 0.3183 0.0000 0.0772 0.043 Uiso 1 2 calc R U P
C8 C 0.3869(2) 0.0000 0.4521(2) 0.0307(8) Uani 1 2 d S T P
N2 N 0.36697(15) 0.0000 0.34386(18) 0.0256(6) Uani 1 2 d S T P

loop_
_atom_site_aniso_label
_atom_site_aniso_U_11
_atom_site_aniso_U_22
_atom_site_aniso_U_33
_atom_site_aniso_U_23
_atom_site_aniso_U_13
_atom_site_aniso_U_12
C9 0.026(2) 0.024(2) 0.0125(17) -0.0010(13) 0.0041(13) -0.0015(13)
C10 0.0436(14) 0.070(2) 0.0453(15) -0.0251(16) 0.0059(12) -0.0155(15)
C1 0.0270(10) 0.0225(11) 0.0141(9) -0.0035(9) -0.0003(7) -0.0005(9)
C2 0.0265(14) 0.0171(14) 0.0144(13) 0.000 0.0019(11) 0.000
C3 0.0200(13) 0.0174(14) 0.0159(12) 0.000 0.0018(10) 0.000
C4 0.0263(10) 0.0144(10) 0.0176(9) 0.0013(8) 0.0010(7) 0.0012(8)
N1 0.0499(11) 0.0214(10) 0.0164(8) -0.0003(8) -0.0044(8) 0.0009(9)
Cu1 0.0500(3) 0.0170(2) 0.0212(2) 0.000 -0.0077(2) 0.000
Br1' 0.053(4) 0.0253(9) 0.0201(12) 0.000 -0.0101(17) 0.000
Br1 0.0525(15) 0.0280(4) 0.0254(7) 0.000 -0.0165(8) 0.000
O1 0.0444(14) 0.0376(14) 0.0277(12) 0.000 -0.0050(10) 0.000
S1 0.0261(4) 0.0358(5) 0.0342(4) 0.000 -0.0012(3) 0.000
C5 0.0293(11) 0.0371(14) 0.0263(11) 0.0001(10) 0.0021(9) 0.0041(10)
C6 0.0332(12) 0.0466(16) 0.0271(11) 0.0077(11) 0.0020(9) 0.0086(11)
C7 0.0255(16) 0.061(3) 0.0198(15) 0.000 -0.0014(12) 0.000
C8 0.0239(16) 0.052(2) 0.0162(14) 0.000 0.0041(12) 0.000
N2 0.0195(12) 0.0384(16) 0.0191(12) 0.000 0.0011(9) 0.000

loop_
_atom_type_symbol
_atom_type_description
_atom_type_scat_dispersion_real
_atom_type_scat_dispersion_imag
_atom_type_scat_source
C C 0.0181 0.0091 'International Tables Vol C Tables 4.2.6.8 and 6.1.1.4'
H H 0.0000 0.0000 'International Tables Vol C Tables 4.2.6.8 and 6.1.1.4'
N N 0.0311 0.0180 'International Tables Vol C Tables 4.2.6.8 and 6.1.1.4'
O O 0.0492 0.0322 'International Tables Vol C Tables 4.2.6.8 and 6.1.1.4'
S S 0.3331 0.5567 'International Tables Vol C Tables 4.2.6.8 and 6.1.1.4'
Cu Cu -1.9646 0.5888 'International Tables Vol C Tables 4.2.6.8 and 6.1.1.4'
Br Br -0.6763 1.2805 'International Tables Vol C Tables 4.2.6.8 and 6.1.1.4'

loop_
_geom_angle_atom_site_label_1
_geom_angle_atom_site_label_2
_geom_angle_atom_site_label_3
_geom_angle
_geom_angle_site_symmetry_1
_geom_angle_site_symmetry_3
C9 C9 C8 118.3(5) 5_656 .
N1 C1 C2 177.5(2) . .
C1 C2 C1 117.6(2) 6 .
C1 C2 C3 121.18(12) 6 .
C1 C2 C3 121.18(12) . .
C4 C3 C4 117.5(3) 6 .
C4 C3 C2 121.26(13) 6 .
C4 C3 C2 121.26(13) . .
C4 C4 C3 121.27(13) 2_657 .
C1 N1 Cu1 178.76(17) . .
N1 Cu1 N1 124.93(11) 6_565 .
N1 Cu1 Br1 116.74(6) 6_565 .
N1 Cu1 Br1 116.74(6) . .
N1 Cu1 Br1' 117.51(6) 6_565 .
N1 Cu1 Br1' 117.51(6) . .
Br1 Cu1 Br1' 10.9(3) . .
O1 S1 C10 106.89(12) . .
O1 S1 C10 106.89(11) . 6
C10 S1 C10 97.7(2) . 6
N2 C5 C6 120.3(2) . .
C7 C6 C5 119.0(2) . .
C6 C7 C6 120.0(3) . 6
N2 C8 C9 111.6(2) . .
N2 C8 C9 111.6(2) . 6
C9 C8 C9 33.0(3) . 6
C5 N2 C5 121.4(3) 6 .
C5 N2 C8 119.32(14) 6 .
C5 N2 C8 119.32(14) . .

loop_
_geom_bond_atom_site_label_1
_geom_bond_atom_site_label_2
_geom_bond_distance
_geom_bond_site_symmetry_2
C9 C9 1.309(8) 5_656
C9 C8 1.528(5) .
C10 S1 1.788(3) .
C1 N1 1.154(3) .
C1 C2 1.391(3) .
C2 C1 1.391(3) 6
C2 C3 1.473(4) .
C3 C4 1.399(3) 6
C3 C4 1.399(3) .
C4 C4 1.387(4) 2_657
N1 Cu1 1.895(2) .
Cu1 N1 1.895(2) 6_565
Cu1 Br1 2.351(3) .
Cu1 Br1' 2.381(6) .
O1 S1 1.494(3) .
S1 C10 1.788(3) 6
C5 N2 1.343(3) .
C5 C6 1.382(3) .
C6 C7 1.378(3) .
C7 C6 1.379(3) 6
C8 N2 1.494(4) .
C8 C9 1.528(5) 6
N2 C5 1.343(3) 6
